data_7202131
loop_
_publ_author_name
'Luo, Feng'
'Yang, Yu-Ting'
'Che, Yun-Xia'
'Zheng, Ji-Min'

_publ_section_title
;
 An unusual metal--organic framework showing both rotaxane- and
 cantenane-like motifs
;
_journal_issue 8
_journal_name_full CrystEngComm
_journal_page_first 981
_journal_paper_doi 10.1039/b805025b
_journal_volume 10
_journal_year 2008
_chemical_formula_sum 'C56 H42 Cd2 N4 O12'
_chemical_formula_weight 1187.74
_chemical_name_systematic
;
?
;
_space_group_IT_number 2
_symmetry_cell_setting triclinic
_symmetry_space_group_name_Hall '-P 1'
_symmetry_space_group_name_H-M 'P -1'
_atom_sites_solution_hydrogens geom
_atom_sites_solution_primary direct
_atom_sites_solution_secondary difmap
_audit_creation_method SHELXL-97
_cell_angle_alpha 68.977(7)
_cell_angle_beta 81.168(5)
_cell_angle_gamma 65.834(4)
_cell_formula_units_Z 1
_cell_length_a 9.427(3)
_cell_length_b 11.482(4)
_cell_length_c 12.836(4)
_cell_measurement_reflns_used 2923
_cell_measurement_temperature 294(2)
_cell_measurement_theta_max 26.25
_cell_measurement_theta_min 2.90
_cell_volume 1183.2(7)
_computing_cell_refinement 'Bruker SMART'
_computing_data_collection 'Bruker SMART'
_computing_data_reduction 'Bruker SAINT'
_computing_molecular_graphics 'Bruker SHELXTL'
_computing_publication_material 'Bruker SHELXTL'
_computing_structure_refinement 'SHELXL-97 (Sheldrick, 1997)'
_computing_structure_solution 'SHELXS-97 (Sheldrick, 1990)'
_diffrn_ambient_temperature 294(2)
_diffrn_measured_fraction_theta_full 0.970
_diffrn_measured_fraction_theta_max 0.970
_diffrn_measurement_device_type 'CCD area detector'
_diffrn_measurement_method 'phi and omega scans'
_diffrn_radiation_monochromator graphite
_diffrn_radiation_source 'fine-focus sealed tube'
_diffrn_radiation_type MoK\a
_diffrn_radiation_wavelength 0.71073
_diffrn_reflns_av_R_equivalents 0.0282
_diffrn_reflns_av_sigmaI/netI 0.0639
_diffrn_reflns_limit_h_max 8
_diffrn_reflns_limit_h_min -11
_diffrn_reflns_limit_k_max 13
_diffrn_reflns_limit_k_min -14
_diffrn_reflns_limit_l_max 12
_diffrn_reflns_limit_l_min -16
_diffrn_reflns_number 6561
_diffrn_reflns_theta_full 26.40
_diffrn_reflns_theta_max 26.40
_diffrn_reflns_theta_min 1.70
_exptl_absorpt_coefficient_mu 0.972
_exptl_absorpt_correction_T_max 0.9440
_exptl_absorpt_correction_T_min 0.8445
_exptl_absorpt_correction_type multi-scan
_exptl_crystal_colour Yellow
_exptl_crystal_density_diffrn 1.667
_exptl_crystal_density_meas ?
_exptl_crystal_density_method 'not measured'
_exptl_crystal_description Block
_exptl_crystal_F_000 598
_exptl_crystal_size_max 0.18
_exptl_crystal_size_mid 0.08
_exptl_crystal_size_min 0.06
_refine_diff_density_max 0.647
_refine_diff_density_min -0.865
_refine_diff_density_rms 0.105
_refine_ls_extinction_method none
_refine_ls_goodness_of_fit_ref 1.040
_refine_ls_hydrogen_treatment mixed
_refine_ls_matrix_type full
_refine_ls_number_parameters 358
_refine_ls_number_reflns 4703
_refine_ls_number_restraints 0
_refine_ls_restrained_S_all 1.040
_refine_ls_R_factor_all 0.0563
_refine_ls_R_factor_gt 0.0405
_refine_ls_shift/su_max 0.006
_refine_ls_shift/su_mean 0.000
_refine_ls_structure_factor_coef Fsqd
_refine_ls_weighting_details 'calc w=1/[\s^2^(Fo^2^)+(0.0188P)^2^+2.0885P] where P=(Fo^2^+2Fc^2^)/3'
_refine_ls_weighting_scheme calc
_refine_ls_wR_factor_gt 0.0824
_refine_ls_wR_factor_ref 0.0878
_reflns_number_gt 3850
_reflns_number_total 4703
_reflns_threshold_expression >2sigma(I)
_cod_data_source_file b805025b.txt
_cod_data_source_block 071217d
_cod_depositor_comments
;
The following automatic conversions were performed:
'_symmetry_cell_setting' value 'Triclinic' changed to 'triclinic'
according to '/home/saulius/struct/CIF-dictionaries/cif_core.dic'
dictionary named 'cif_core.dic' version 2.4.1 from
2010-06-29.

'_exptl_absorpt_correction_type' value 'Multi-scan' changed
to 'multi-scan' according to
'/home/saulius/struct/CIF-dictionaries/cif_core.dic' dictionary named
'cif_core.dic' version 2.4.1 from 2010-06-29.

Automatic conversion script
Id: cif_fix_enum 1527 2010-12-29 10:47:43Z saulius 

The following automatic conversions were performed:

'_exptl_crystal_density_meas' value 'NONE' was changed to '?' - the
value is perceived as not measured.

Automatic conversion script
Id: cif_fix_values 3008 2015-01-20 13:52:24Z robertas 
;
_cod_original_sg_symbol_H-M P-1
_cod_database_code 7202131

loop_
_symmetry_equiv_pos_as_xyz
'x, y, z'
'-x, -y, -z'

loop_
_atom_site_label
_atom_site_type_symbol
_atom_site_fract_x
_atom_site_fract_y
_atom_site_fract_z
_atom_site_U_iso_or_equiv
_atom_site_adp_type
_atom_site_occupancy
_atom_site_symmetry_multiplicity
_atom_site_calc_flag
_atom_site_refinement_flags
_atom_site_disorder_assembly
_atom_site_disorder_group
C1 C 0.7653(5) 0.0605(4) 0.1546(4) 0.0318(10) Uani 1 1 d . . .
C2 C 0.6329(5) 0.1010(4) 0.2335(3) 0.0285(10) Uani 1 1 d . . .
C3 C 0.5236(5) 0.0450(4) 0.2539(4) 0.0328(10) Uani 1 1 d . . .
H3 H 0.5290 -0.0103 0.2141 0.039 Uiso 1 1 calc R . .
C4 C 0.4038(5) 0.0686(4) 0.3328(4) 0.0314(10) Uani 1 1 d . . .
C5 C 0.2977(5) 0.0031(5) 0.3575(4) 0.0419(12) Uani 1 1 d . . .
H5 H 0.3043 -0.0529 0.3181 0.050 Uiso 1 1 calc R . .
C6 C 0.1865(6) 0.0208(5) 0.4380(5) 0.0482(14) Uani 1 1 d . . .
H6 H 0.1173 -0.0223 0.4530 0.058 Uiso 1 1 calc R . .
C7 C 0.1769(6) 0.1048(5) 0.4984(4) 0.0462(13) Uani 1 1 d . . .
H7 H 0.1034 0.1141 0.5554 0.055 Uiso 1 1 calc R . .
C8 C 0.2735(5) 0.1728(5) 0.4748(4) 0.0383(11) Uani 1 1 d . . .
H8 H 0.2613 0.2308 0.5138 0.046 Uiso 1 1 calc R . .
C9 C 0.3933(5) 0.1574(4) 0.3915(3) 0.0285(10) Uani 1 1 d . . .
C10 C 0.5001(5) 0.2230(4) 0.3655(3) 0.0283(10) Uani 1 1 d . . .
C11 C 0.6210(5) 0.1901(4) 0.2913(4) 0.0301(10) Uani 1 1 d . . .
C12 C 0.4933(6) 0.3185(5) 0.4257(4) 0.0353(11) Uani 1 1 d . . .
C13 C 0.4940(5) 0.4569(4) 0.3542(3) 0.0265(9) Uani 1 1 d . . .
C14 C 0.3650(5) 0.5514(4) 0.2900(4) 0.0271(9) Uani 1 1 d . . .
C15 C 0.3531(5) 0.6852(4) 0.2279(3) 0.0284(9) Uani 1 1 d . . .
C16 C 0.2119(5) 0.7887(5) 0.1575(4) 0.0358(11) Uani 1 1 d . . .
C17 C 0.4732(5) 0.7222(4) 0.2315(4) 0.0301(10) Uani 1 1 d . . .
H17 H 0.4657 0.8099 0.1912 0.036 Uiso 1 1 calc R . .
C18 C 0.6072(5) 0.6305(4) 0.2946(3) 0.0268(9) Uani 1 1 d . . .
C19 C 0.6183(5) 0.4966(4) 0.3573(4) 0.0288(10) Uani 1 1 d . . .
C20 C 0.7571(6) 0.4081(5) 0.4190(4) 0.0468(13) Uani 1 1 d . . .
H20 H 0.7693 0.3196 0.4607 0.056 Uiso 1 1 calc R . .
C21 C 0.8735(6) 0.4516(6) 0.4180(5) 0.0549(15) Uani 1 1 d . . .
H21 H 0.9628 0.3916 0.4593 0.066 Uiso 1 1 calc R . .
C22 C 0.8614(6) 0.5822(6) 0.3570(4) 0.0450(13) Uani 1 1 d . . .
H22 H 0.9420 0.6091 0.3573 0.054 Uiso 1 1 calc R . .
C23 C 0.7311(5) 0.6707(5) 0.2970(4) 0.0367(11) Uani 1 1 d . . .
H23 H 0.7223 0.7587 0.2568 0.044 Uiso 1 1 calc R . .
C24 C 0.1036(6) 1.2796(5) 0.1413(4) 0.0407(12) Uani 1 1 d . . .
H24 H 0.0562 1.2386 0.2044 0.049 Uiso 1 1 calc R . .
C25 C 0.1655(6) 1.3695(5) 0.1349(4) 0.0485(14) Uani 1 1 d . . .
H25 H 0.1687 1.4010 0.1915 0.058 Uiso 1 1 calc R . .
C26 C 0.1939(6) 1.3362(5) -0.0252(4) 0.0431(13) Uani 1 1 d . . .
H26 H 0.2210 1.3421 -0.0992 0.052 Uiso 1 1 calc R . .
C27 C 0.2999(5) 1.5013(5) -0.0194(4) 0.0385(12) Uani 1 1 d . . .
H27A H 0.2367 1.5846 -0.0041 0.046 Uiso 1 1 calc R . .
H27B H 0.3066 1.5222 -0.0998 0.046 Uiso 1 1 calc R . .
C28 C 0.4621(6) 1.4485(5) 0.0261(4) 0.0338(11) Uani 1 1 d . . .
Cd1 Cd 0.05555(4) 1.11400(3) 0.00318(3) 0.02293(10) Uani 1 1 d . . .
H1A H 0.185(6) 0.578(6) 0.246(5) 0.057(19) Uiso 1 1 d . . .
H2A H 0.399(6) 0.336(5) 0.472(4) 0.047(14) Uiso 1 1 d . . .
H3A H 0.576(6) 0.270(5) 0.483(4) 0.046(14) Uiso 1 1 d . . .
H4A H 0.796(8) 0.201(7) 0.224(6) 0.10(2) Uiso 1 1 d . . .
H5A H 0.456(6) 1.426(5) 0.104(5) 0.062(17) Uiso 1 1 d . . .
H6A H 0.518(6) 1.369(5) 0.011(4) 0.047(15) Uiso 1 1 d . . .
N1 N 0.1209(4) 1.2583(4) 0.0418(3) 0.0308(8) Uani 1 1 d . . .
N2 N 0.2226(4) 1.4049(4) 0.0286(3) 0.0318(8) Uani 1 1 d . . .
O1 O 0.1189(4) 0.7451(4) 0.1361(3) 0.0469(9) Uani 1 1 d . . .
O2 O 0.1967(4) 0.9097(3) 0.1234(3) 0.0535(10) Uani 1 1 d . . .
O3 O 0.2461(4) 0.5119(4) 0.2907(3) 0.0412(8) Uani 1 1 d . . .
O4 O 0.7297(4) 0.2452(3) 0.2745(3) 0.0402(8) Uani 1 1 d . . .
O5 O 0.7779(4) -0.0318(3) 0.1197(3) 0.0451(9) Uani 1 1 d . . .
O6 O 0.8554(4) 0.1252(3) 0.1267(3) 0.0417(8) Uani 1 1 d . . .

loop_
_atom_site_aniso_label
_atom_site_aniso_U_11
_atom_site_aniso_U_22
_atom_site_aniso_U_33
_atom_site_aniso_U_23
_atom_site_aniso_U_13
_atom_site_aniso_U_12
C1 0.030(2) 0.027(2) 0.035(3) -0.009(2) 0.0050(19) -0.0105(19)
C2 0.029(2) 0.024(2) 0.030(2) -0.0066(18) 0.0048(19) -0.0119(18)
C3 0.031(2) 0.032(2) 0.039(3) -0.017(2) 0.005(2) -0.013(2)
C4 0.028(2) 0.027(2) 0.040(3) -0.013(2) 0.004(2) -0.0115(19)
C5 0.036(3) 0.041(3) 0.060(3) -0.029(3) 0.010(2) -0.019(2)
C6 0.037(3) 0.047(3) 0.071(4) -0.025(3) 0.018(3) -0.027(2)
C7 0.038(3) 0.043(3) 0.056(3) -0.019(3) 0.019(2) -0.019(2)
C8 0.039(3) 0.033(3) 0.042(3) -0.014(2) 0.009(2) -0.014(2)
C9 0.028(2) 0.025(2) 0.030(2) -0.0072(18) 0.0044(18) -0.0105(18)
C10 0.032(2) 0.021(2) 0.029(2) -0.0068(18) 0.0007(19) -0.0088(18)
C11 0.034(2) 0.027(2) 0.032(2) -0.0072(19) 0.002(2) -0.018(2)
C12 0.046(3) 0.033(3) 0.028(3) -0.010(2) 0.001(2) -0.018(2)
C13 0.033(2) 0.023(2) 0.027(2) -0.0145(18) 0.0041(18) -0.0105(18)
C14 0.026(2) 0.030(2) 0.034(2) -0.0169(19) 0.0032(18) -0.0139(18)
C15 0.027(2) 0.029(2) 0.031(2) -0.0151(19) -0.0040(18) -0.0065(18)
C16 0.028(2) 0.040(3) 0.033(3) -0.016(2) -0.002(2) -0.003(2)
C17 0.036(2) 0.025(2) 0.032(2) -0.0094(19) -0.001(2) -0.0140(19)
C18 0.025(2) 0.034(2) 0.026(2) -0.0164(19) -0.0012(17) -0.0103(18)
C19 0.031(2) 0.028(2) 0.032(2) -0.0143(19) -0.0050(19) -0.0104(19)
C20 0.042(3) 0.034(3) 0.059(3) -0.013(2) -0.022(3) -0.005(2)
C21 0.034(3) 0.063(4) 0.070(4) -0.029(3) -0.023(3) -0.006(3)
C22 0.030(3) 0.068(4) 0.055(3) -0.035(3) 0.005(2) -0.025(3)
C23 0.035(3) 0.044(3) 0.043(3) -0.023(2) 0.006(2) -0.022(2)
C24 0.059(3) 0.050(3) 0.031(3) -0.013(2) 0.000(2) -0.039(3)
C25 0.074(4) 0.062(3) 0.037(3) -0.024(3) 0.004(3) -0.047(3)
C26 0.053(3) 0.067(3) 0.035(3) -0.029(3) 0.018(2) -0.043(3)
C27 0.043(3) 0.036(3) 0.046(3) -0.003(2) -0.009(2) -0.029(2)
C28 0.035(3) 0.031(3) 0.041(3) -0.007(2) -0.005(2) -0.021(2)
Cd1 0.01993(15) 0.02182(15) 0.03247(18) -0.01272(12) 0.00008(11) -0.01008(11)
N1 0.037(2) 0.037(2) 0.033(2) -0.0150(17) 0.0036(17) -0.0266(18)
N2 0.032(2) 0.034(2) 0.039(2) -0.0117(17) -0.0041(17) -0.0206(17)
O1 0.0339(19) 0.054(2) 0.053(2) -0.0175(18) -0.0186(16) -0.0109(17)
O2 0.051(2) 0.0313(19) 0.061(2) -0.0057(17) -0.0179(18) -0.0014(16)
O3 0.0320(19) 0.045(2) 0.056(2) -0.0186(19) -0.0050(17) -0.0197(17)
O4 0.0395(19) 0.043(2) 0.052(2) -0.0245(17) 0.0128(16) -0.0265(16)
O5 0.048(2) 0.043(2) 0.053(2) -0.0287(17) 0.0209(17) -0.0217(17)
O6 0.0376(19) 0.0402(19) 0.054(2) -0.0205(16) 0.0180(16) -0.0233(16)

loop_
_atom_type_symbol
_atom_type_description
_atom_type_scat_dispersion_real
_atom_type_scat_dispersion_imag
_atom_type_scat_source
C C 0.0033 0.0016 'International Tables Vol C Tables 4.2.6.8 and 6.1.1.4'
H H 0.0000 0.0000 'International Tables Vol C Tables 4.2.6.8 and 6.1.1.4'
O O 0.0106 0.0060 'International Tables Vol C Tables 4.2.6.8 and 6.1.1.4'
N N 0.0061 0.0033 'International Tables Vol C Tables 4.2.6.8 and 6.1.1.4'
Cd Cd -0.8075 1.2024 'International Tables Vol C Tables 4.2.6.8 and 6.1.1.4'

loop_
_geom_angle_atom_site_label_1
_geom_angle_atom_site_label_2
_geom_angle_atom_site_label_3
_geom_angle
_geom_angle_site_symmetry_1
_geom_angle_site_symmetry_3
_geom_angle_publ_flag
O5 C1 O6 124.6(4) . . ?
O5 C1 C2 118.0(4) . . ?
O6 C1 C2 117.3(4) . . ?
C3 C2 C11 119.0(4) . . ?
C3 C2 C1 118.4(4) . . ?
C11 C2 C1 122.6(4) . . ?
C2 C3 C4 122.1(4) . . ?
C3 C4 C5 121.2(4) . . ?
C3 C4 C9 118.7(4) . . ?
C5 C4 C9 120.1(4) . . ?
C6 C5 C4 121.1(5) . . ?
C5 C6 C7 119.6(5) . . ?
C8 C7 C6 121.1(4) . . ?
C7 C8 C9 121.7(4) . . ?
C10 C9 C8 124.1(4) . . ?
C10 C9 C4 119.6(4) . . ?
C8 C9 C4 116.3(4) . . ?
C11 C10 C9 119.0(4) . . ?
C11 C10 C12 119.3(4) . . ?
C9 C10 C12 121.4(4) . . ?
O4 C11 C10 118.2(4) . . ?
O4 C11 C2 120.3(4) . . ?
C10 C11 C2 121.4(4) . . ?
C13 C12 C10 117.7(4) . . ?
C14 C13 C19 118.5(4) . . ?
C14 C13 C12 119.0(4) . . ?
C19 C13 C12 122.3(4) . . ?
O3 C14 C13 117.3(4) . . ?
O3 C14 C15 120.7(4) . . ?
C13 C14 C15 122.0(4) . . ?
C17 C15 C14 119.0(4) . . ?
C17 C15 C16 118.9(4) . . ?
C14 C15 C16 122.1(4) . . ?
O2 C16 O1 124.9(4) . . ?
O2 C16 C15 117.7(4) . . ?
O1 C16 C15 117.3(4) . . ?
C15 C17 C18 121.4(4) . . ?
C17 C18 C19 119.4(4) . . ?
C17 C18 C23 120.6(4) . . ?
C19 C18 C23 120.0(4) . . ?
C20 C19 C18 116.8(4) . . ?
C20 C19 C13 123.5(4) . . ?
C18 C19 C13 119.7(4) . . ?
C21 C20 C19 120.9(5) . . ?
C20 C21 C22 121.9(5) . . ?
C23 C22 C21 119.4(5) . . ?
C22 C23 C18 121.0(4) . . ?
C25 C24 N1 109.8(4) . . ?
C24 C25 N2 106.5(4) . . ?
N1 C26 N2 110.7(4) . . ?
N2 C27 C28 113.2(4) . . ?
C27 C28 C28 111.4(5) . 2_685 ?
N1 Cd1 O5 110.06(13) . 2_665 ?
N1 Cd1 O6 95.04(12) . 1_465 ?
O5 Cd1 O6 154.65(12) 2_665 1_465 ?
N1 Cd1 O2 104.39(14) . . ?
O5 Cd1 O2 81.98(13) 2_665 . ?
O6 Cd1 O2 88.56(13) 1_465 . ?
N1 Cd1 O1 101.42(13) . 2_575 ?
O5 Cd1 O1 89.50(13) 2_665 2_575 ?
O6 Cd1 O1 88.94(13) 1_465 2_575 ?
O2 Cd1 O1 154.20(13) . 2_575 ?
N1 Cd1 Cd1 169.09(9) . 2_575 ?
O5 Cd1 Cd1 78.56(9) 2_665 2_575 ?
O6 Cd1 Cd1 76.10(8) 1_465 2_575 ?
O2 Cd1 Cd1 69.50(10) . 2_575 ?
O1 Cd1 Cd1 84.98(9) 2_575 2_575 ?
C26 N1 C24 105.8(4) . . ?
C26 N1 Cd1 127.3(3) . . ?
C24 N1 Cd1 126.8(3) . . ?
C26 N2 C25 107.2(4) . . ?
C26 N2 C27 125.7(4) . . ?
C25 N2 C27 127.0(4) . . ?
C16 O1 Cd1 117.7(3) . 2_575 ?
C16 O2 Cd1 141.5(3) . . ?
C1 O5 Cd1 129.9(3) . 2_665 ?
C1 O6 Cd1 130.7(3) . 1_645 ?

loop_
_geom_bond_atom_site_label_1
_geom_bond_atom_site_label_2
_geom_bond_distance
_geom_bond_site_symmetry_2
_geom_bond_publ_flag
C1 O5 1.249(5) . ?
C1 O6 1.278(5) . ?
C1 C2 1.509(6) . ?
C2 C3 1.372(6) . ?
C2 C11 1.426(6) . ?
C3 C4 1.404(6) . ?
C4 C5 1.420(6) . ?
C4 C9 1.436(6) . ?
C5 C6 1.360(7) . ?
C6 C7 1.409(7) . ?
C7 C8 1.364(6) . ?
C8 C9 1.432(6) . ?
C9 C10 1.425(6) . ?
C10 C11 1.386(6) . ?
C10 C12 1.529(6) . ?
C11 O4 1.365(5) . ?
C12 C13 1.526(6) . ?
C13 C14 1.386(6) . ?
C13 C19 1.431(6) . ?
C14 O3 1.368(5) . ?
C14 C15 1.420(6) . ?
C15 C17 1.374(6) . ?
C15 C16 1.518(6) . ?
C16 O2 1.250(6) . ?
C16 O1 1.275(5) . ?
C17 C18 1.405(6) . ?
C18 C19 1.424(6) . ?
C18 C23 1.428(6) . ?
C19 C20 1.423(6) . ?
C20 C21 1.375(7) . ?
C21 C22 1.386(7) . ?
C22 C23 1.358(7) . ?
C24 C25 1.353(6) . ?
C24 N1 1.359(6) . ?
C25 N2 1.367(6) . ?
C26 N1 1.335(5) . ?
C26 N2 1.340(6) . ?
C27 N2 1.473(5) . ?
C27 C28 1.519(6) . ?
C28 C28 1.528(8) 2_685 ?
Cd1 N1 2.211(3) . ?
Cd1 O5 2.222(3) 2_665 ?
Cd1 O6 2.263(3) 1_465 ?
Cd1 O2 2.265(3) . ?
Cd1 O1 2.274(3) 2_575 ?
Cd1 Cd1 3.2221(11) 2_575 ?
O1 Cd1 2.274(3) 2_575 ?
O5 Cd1 2.222(3) 2_665 ?
O6 Cd1 2.263(3) 1_645 ?

loop_
_geom_torsion_atom_site_label_1
_geom_torsion_atom_site_label_2
_geom_torsion_atom_site_label_3
_geom_torsion_atom_site_label_4
_geom_torsion
_geom_torsion_site_symmetry_1
_geom_torsion_site_symmetry_2
_geom_torsion_site_symmetry_3
_geom_torsion_site_symmetry_4
_geom_torsion_publ_flag
O5 C1 C2 C3 -6.8(6) . . . . ?
O6 C1 C2 C3 172.0(4) . . . . ?
O5 C1 C2 C11 170.3(4) . . . . ?
O6 C1 C2 C11 -10.8(6) . . . . ?
C11 C2 C3 C4 -2.5(7) . . . . ?
C1 C2 C3 C4 174.8(4) . . . . ?
C2 C3 C4 C5 -176.0(4) . . . . ?
C2 C3 C4 C9 1.8(7) . . . . ?
C3 C4 C5 C6 176.7(5) . . . . ?
C9 C4 C5 C6 -1.2(7) . . . . ?
C4 C5 C6 C7 -0.4(8) . . . . ?
C5 C6 C7 C8 2.5(8) . . . . ?
C6 C7 C8 C9 -2.9(8) . . . . ?
C7 C8 C9 C10 -178.2(4) . . . . ?
C7 C8 C9 C4 1.3(7) . . . . ?
C3 C4 C9 C10 2.4(6) . . . . ?
C5 C4 C9 C10 -179.7(4) . . . . ?
C3 C4 C9 C8 -177.1(4) . . . . ?
C5 C4 C9 C8 0.8(6) . . . . ?
C8 C9 C10 C11 173.6(4) . . . . ?
C4 C9 C10 C11 -5.9(6) . . . . ?
C8 C9 C10 C12 -0.6(7) . . . . ?
C4 C9 C10 C12 179.9(4) . . . . ?
C9 C10 C11 O4 -174.6(4) . . . . ?
C12 C10 C11 O4 -0.3(6) . . . . ?
C9 C10 C11 C2 5.4(6) . . . . ?
C12 C10 C11 C2 179.7(4) . . . . ?
C3 C2 C11 O4 178.7(4) . . . . ?
C1 C2 C11 O4 1.6(6) . . . . ?
C3 C2 C11 C10 -1.3(6) . . . . ?
C1 C2 C11 C10 -178.4(4) . . . . ?
C11 C10 C12 C13 55.6(6) . . . . ?
C9 C10 C12 C13 -130.2(5) . . . . ?
C10 C12 C13 C14 69.2(6) . . . . ?
C10 C12 C13 C19 -115.5(5) . . . . ?
C19 C13 C14 O3 -178.4(4) . . . . ?
C12 C13 C14 O3 -3.0(6) . . . . ?
C19 C13 C14 C15 -0.1(6) . . . . ?
C12 C13 C14 C15 175.4(4) . . . . ?
O3 C14 C15 C17 178.4(4) . . . . ?
C13 C14 C15 C17 0.1(6) . . . . ?
O3 C14 C15 C16 -1.7(6) . . . . ?
C13 C14 C15 C16 179.9(4) . . . . ?
C17 C15 C16 O2 -13.8(6) . . . . ?
C14 C15 C16 O2 166.4(4) . . . . ?
C17 C15 C16 O1 165.2(4) . . . . ?
C14 C15 C16 O1 -14.7(6) . . . . ?
C14 C15 C17 C18 0.3(6) . . . . ?
C16 C15 C17 C18 -179.6(4) . . . . ?
C15 C17 C18 C19 -0.7(6) . . . . ?
C15 C17 C18 C23 179.8(4) . . . . ?
C17 C18 C19 C20 179.6(4) . . . . ?
C23 C18 C19 C20 -0.9(6) . . . . ?
C17 C18 C19 C13 0.7(6) . . . . ?
C23 C18 C19 C13 -179.8(4) . . . . ?
C14 C13 C19 C20 -179.2(4) . . . . ?
C12 C13 C19 C20 5.6(6) . . . . ?
C14 C13 C19 C18 -0.3(6) . . . . ?
C12 C13 C19 C18 -175.6(4) . . . . ?
C18 C19 C20 C21 0.5(7) . . . . ?
C13 C19 C20 C21 179.3(5) . . . . ?
C19 C20 C21 C22 -0.2(8) . . . . ?
C20 C21 C22 C23 0.4(8) . . . . ?
C21 C22 C23 C18 -0.8(7) . . . . ?
C17 C18 C23 C22 -179.4(4) . . . . ?
C19 C18 C23 C22 1.1(6) . . . . ?
N1 C24 C25 N2 0.1(6) . . . . ?
N2 C27 C28 C28 179.9(5) . . . 2_685 ?
N2 C26 N1 C24 0.1(6) . . . . ?
N2 C26 N1 Cd1 -176.2(3) . . . . ?
C25 C24 N1 C26 -0.1(6) . . . . ?
C25 C24 N1 Cd1 176.3(4) . . . . ?
O5 Cd1 N1 C26 29.4(4) 2_665 . . . ?
O6 Cd1 N1 C26 -154.2(4) 1_465 . . . ?
O2 Cd1 N1 C26 116.0(4) . . . . ?
O1 Cd1 N1 C26 -64.3(4) 2_575 . . . ?
Cd1 Cd1 N1 C26 170.6(4) 2_575 . . . ?
O5 Cd1 N1 C24 -146.1(4) 2_665 . . . ?
O6 Cd1 N1 C24 30.3(4) 1_465 . . . ?
O2 Cd1 N1 C24 -59.5(4) . . . . ?
O1 Cd1 N1 C24 120.2(4) 2_575 . . . ?
Cd1 Cd1 N1 C24 -5.0(8) 2_575 . . . ?
N1 C26 N2 C25 0.0(6) . . . . ?
N1 C26 N2 C27 -179.4(4) . . . . ?
C24 C25 N2 C26 0.0(6) . . . . ?
C24 C25 N2 C27 179.3(4) . . . . ?
C28 C27 N2 C26 -109.2(5) . . . . ?
C28 C27 N2 C25 71.6(6) . . . . ?
O2 C16 O1 Cd1 14.3(6) . . . 2_575 ?
C15 C16 O1 Cd1 -164.6(3) . . . 2_575 ?
O1 C16 O2 Cd1 -10.2(8) . . . . ?
C15 C16 O2 Cd1 168.7(3) . . . . ?
N1 Cd1 O2 C16 171.4(5) . . . . ?
O5 Cd1 O2 C16 -79.8(5) 2_665 . . . ?
O6 Cd1 O2 C16 76.6(5) 1_465 . . . ?
O1 Cd1 O2 C16 -8.0(7) 2_575 . . . ?
Cd1 Cd1 O2 C16 0.9(5) 2_575 . . . ?
O6 C1 O5 Cd1 -2.7(7) . . . 2_665 ?
C2 C1 O5 Cd1 176.1(3) . . . 2_665 ?
O5 C1 O6 Cd1 3.9(7) . . . 1_645 ?
C2 C1 O6 Cd1 -174.9(3) . . . 1_645 ?
